data_1544038
loop_
_publ_author_name
'Paek, S.'
'Zimmermann, I.'
'Gao, P.'
'Gratia, P.'
'Rakstys, K.'
'Grancini, G.'
'Nazeeruddin, Mohammad Khaja'
'Rub, Malik Abdul'
'Kosa, Samia A.'
'Alamry, Khalid A.'
'Asiri, Abdullah M.'

_publ_section_title
;
 Donor--\p--donor type hole transporting materials: marked \p-bridge
 effects on optoelectronic properties, solid-state structure, and
 perovskite solar cell efficiency
;
_journal_issue 9
_journal_name_full 'Chem. Sci.'
_journal_page_first 6068
_journal_paper_doi 10.1039/C6SC01478J
_journal_volume 7
_journal_year 2016
_chemical_formula_moiety '0.67(C54 H42 N2 O4 S4), 1.07(C7), 0.61(C4 O)'
_chemical_formula_sum 'C52 H42 N2 O4 S4'
_chemical_formula_weight 887.11
_chemical_name_systematic
;
 ?
;
_space_group_crystal_system triclinic
_space_group_IT_number 2
_space_group_name_Hall '-P 1'
_space_group_name_H-M_alt 'P -1'
_symmetry_space_group_name_Hall '-P 1'
_symmetry_space_group_name_H-M 'P -1'
_atom_sites_solution_hydrogens geom
_audit_creation_date 2016-01-11
_audit_creation_method
;
Olex2 1.2
(compiled 2015.09.30 svn.r3233 for OlexSys, GUI svn.r5103)
;
_audit_update_record
;
2016-01-11 deposited with the CCDC.
2016-05-24 downloaded from the CCDC.
;
_cell_angle_alpha 92.445(2)
_cell_angle_beta 96.700(3)
_cell_angle_gamma 104.735(3)
_cell_formula_units_Z 3
_cell_length_a 10.0156(5)
_cell_length_b 10.1116(3)
_cell_length_c 29.1958(10)
_cell_measurement_temperature 140(2)
_cell_volume 2831.9(2)
_computing_molecular_graphics 'Olex2 (Dolomanov et al., 2009)'
_computing_publication_material 'Olex2 (Dolomanov et al., 2009)'
_computing_structure_refinement 'ShelXL (Sheldrick, 2015)'
_diffrn_ambient_temperature 140.15
_diffrn_measured_fraction_theta_full 0.998
_diffrn_measured_fraction_theta_max 0.855
_diffrn_measurement_device_type 'multiwire proportional'
_diffrn_measurement_method 'phi and omega scans'
_diffrn_radiation_monochromator graphite
_diffrn_radiation_type MoK\a
_diffrn_radiation_wavelength 0.71073
_diffrn_reflns_av_R_equivalents 0.0542
_diffrn_reflns_av_unetI/netI 0.0888
_diffrn_reflns_Laue_measured_fraction_full 0.998
_diffrn_reflns_Laue_measured_fraction_max 0.855
_diffrn_reflns_limit_h_max 13
_diffrn_reflns_limit_h_min -11
_diffrn_reflns_limit_k_max 12
_diffrn_reflns_limit_k_min -13
_diffrn_reflns_limit_l_max 35
_diffrn_reflns_limit_l_min -39
_diffrn_reflns_number 30031
_diffrn_reflns_point_group_measured_fraction_full 0.998
_diffrn_reflns_point_group_measured_fraction_max 0.855
_diffrn_reflns_theta_full 25.242
_diffrn_reflns_theta_max 29.419
_diffrn_reflns_theta_min 3.296
_exptl_absorpt_coefficient_mu 0.309
_exptl_absorpt_correction_type none
_exptl_crystal_density_diffrn 1.561
_exptl_crystal_F_000 1392
_refine_diff_density_max 0.408
_refine_diff_density_min -0.594
_refine_diff_density_rms 0.089
_refine_ls_extinction_method none
_refine_ls_goodness_of_fit_ref 1.048
_refine_ls_hydrogen_treatment constr
_refine_ls_matrix_type full
_refine_ls_number_parameters 794
_refine_ls_number_reflns 13349
_refine_ls_number_restraints 0
_refine_ls_restrained_S_all 1.048
_refine_ls_R_factor_all 0.1266
_refine_ls_R_factor_gt 0.0686
_refine_ls_shift/su_max 0.000
_refine_ls_shift/su_mean 0.000
_refine_ls_structure_factor_coef Fsqd
_refine_ls_weighting_details
;
 w=1/[\s^2^(Fo^2^)+(0.0794P)^2^+1.9410P]
 where P=(Fo^2^+2Fc^2^)/3
;
_refine_ls_weighting_scheme calc
_refine_ls_wR_factor_gt 0.1614
_refine_ls_wR_factor_ref 0.1949
_reflns_Friedel_coverage 0.000
_reflns_number_gt 8124
_reflns_number_total 13349
_reflns_threshold_expression 'I > 2\s(I)'
_cod_data_source_file c6sc01478j2.cif
_cod_data_source_block bth-tpa
_cod_original_cell_volume 2831.93(19)
_cod_database_code 1544038
_shelxl_version_number 2013-2
_shelx_space_group_comment
;
The symmetry employed for this shelxl refinement is uniquely defined
by the following loop, which should always be used as a source of
symmetry information in preference to the above space-group names.
They are only intended as comments.
;
_olex2_refinement_description
;
1. Fixed Uiso
 At 1.2 times of:
  All C(H) groups
 At 1.5 times of:
  All C(H,H,H) groups
2. Others
 Sof(C61B)=1-FVAR(1)
 Sof(C61A)=FVAR(1)
 Sof(C63)=Sof(C64)=Sof(C65)=Sof(C66)=Sof(O62)=FVAR(2)
 Sof(C70)=Sof(C71)=Sof(C72)=Sof(C73)=Sof(C74)=Sof(C75)=Sof(C76)=FVAR(3)
 Sof(C81)=Sof(C82)=Sof(C83)=Sof(C84)=Sof(O80)=FVAR(4)
3.a Me refined with riding coordinates:
 C27(H27A,H27B,H27C), C52(H52A,H52B,H52C), C53(H53A,H53B,H53C), C54(H54A,H54B,
 H54C)
3.b Aromatic/amide H refined with riding coordinates:
 C1(H1), C3(H3), C6(H6), C10(H10), C12(H12), C15(H15), C17(H17), C25(H25),
 C30(H30), C34(H34), C35(H35), C36(H36), C42(H42), C46(H46), C50(H50), C4(H4),
 C5(H5), C7(H7), C9(H9), C11(H11), C13(H13), C14(H14), C16(H16), C18(H18),
 C21(H21), C31(H31), C33(H33), C38(H38), C45(H45), C48(H48)
3.c Fitted hexagon refined as free rotating group:
 C70(C71,C72,C73,C74,C75)
;
_olex2_submission_special_instructions 'No special instructions were received'

loop_
_space_group_symop_operation_xyz
'x, y, z'
'-x, -y, -z'

loop_
_atom_site_label
_atom_site_type_symbol
_atom_site_fract_x
_atom_site_fract_y
_atom_site_fract_z
_atom_site_U_iso_or_equiv
_atom_site_adp_type
_atom_site_occupancy
_atom_site_site_symmetry_order
_atom_site_calc_flag
_atom_site_refinement_flags_posn
_atom_site_refinement_flags_occupancy
_atom_site_disorder_assembly
_atom_site_disorder_group
C1 C 0.7793(3) 0.2048(3) -0.08761(10) 0.0247(7) Uani 1 1 d . . . .
H1 H 0.8328 0.1828 -0.1102 0.030 Uiso 1 1 calc R . . .
C3 C 0.6792(3) 0.3053(3) -0.18760(10) 0.0220(6) Uani 1 1 d . . . .
H3 H 0.6750 0.3694 -0.1634 0.026 Uiso 1 1 calc R . . .
C6 C 0.8466(3) 0.2631(3) -0.04434(10) 0.0252(7) Uani 1 1 d . . . .
H6 H 0.9450 0.2821 -0.0375 0.030 Uiso 1 1 calc R . . .
C10 C 0.5578(3) 0.2110(3) -0.06511(10) 0.0256(7) Uani 1 1 d . . . .
H10 H 0.4598 0.1956 -0.0722 0.031 Uiso 1 1 calc R . . .
C12 C 0.6999(3) 0.1204(3) -0.25738(10) 0.0265(7) Uani 1 1 d . . . .
H12 H 0.7076 0.0562 -0.2810 0.032 Uiso 1 1 calc R . . .
C15 C 0.7293(3) 0.3515(3) -0.22773(10) 0.0220(6) Uani 1 1 d . . . .
H15 H 0.7579 0.4473 -0.2309 0.026 Uiso 1 1 calc R . . .
C17 C 0.6237(3) 0.2659(3) -0.02168(10) 0.0261(7) Uani 1 1 d . . . .
H17 H 0.5702 0.2854 0.0013 0.031 Uiso 1 1 calc R . . .
C22 C 0.6361(3) 0.1782(3) -0.09862(10) 0.0222(6) Uani 1 1 d . . . .
C23 C 0.4461(3) 0.0115(3) -0.14930(10) 0.0224(6) Uani 1 1 d . . . .
C25 C 0.3610(3) -0.0162(3) -0.19172(11) 0.0283(7) Uani 1 1 d . . . .
H25 H 0.3838 0.0407 -0.2162 0.034 Uiso 1 1 calc R . . .
C26 C 0.7390(3) 0.2605(3) -0.26380(9) 0.0219(6) Uani 1 1 d . . . .
C27 C 0.9656(4) 0.3639(3) 0.04737(11) 0.0325(8) Uani 1 1 d . . . .
H27A H 0.9915 0.4085 0.0788 0.049 Uiso 1 1 calc R . . .
H27B H 1.0230 0.4184 0.0263 0.049 Uiso 1 1 calc R . . .
H27C H 0.9808 0.2719 0.0472 0.049 Uiso 1 1 calc R . . .
C29 C 0.7850(3) 0.3098(3) -0.30709(10) 0.0245(6) Uani 1 1 d . . . .
C30 C 0.6502(3) 0.0736(3) -0.21720(10) 0.0270(7) Uani 1 1 d . . . .
H30 H 0.6264 -0.0220 -0.2132 0.032 Uiso 1 1 calc R . . .
C32 C 0.8445(3) 0.3241(3) -0.38118(10) 0.0262(7) Uani 1 1 d . . . .
C34 C 0.7959(3) 0.2355(3) -0.34648(10) 0.0290(7) Uani 1 1 d . . . .
H34 H 0.7740 0.1383 -0.3501 0.035 Uiso 1 1 calc R . . .
C35 C 0.2855(3) -0.1768(3) -0.12011(11) 0.0264(7) Uani 1 1 d . . . .
H35 H 0.2582 -0.2298 -0.0951 0.032 Uiso 1 1 calc R . . .
C36 C 0.4049(3) -0.0700(3) -0.11337(10) 0.0247(6) Uani 1 1 d . . . .
H36 H 0.4599 -0.0516 -0.0839 0.030 Uiso 1 1 calc R . . .
C39 C 0.7674(3) 0.2929(3) -0.01128(10) 0.0243(7) Uani 1 1 d . . . .
C40 C 0.9335(4) 0.4775(3) -0.44125(11) 0.0315(7) Uani 1 1 d . . . .
C42 C 0.9200(4) 0.5490(3) -0.40276(11) 0.0339(8) Uani 1 1 d . . . .
H42 H 0.9419 0.6463 -0.3991 0.041 Uiso 1 1 calc R . . .
C43 C 0.6348(3) 0.1652(3) -0.18247(10) 0.0236(6) Uani 1 1 d . . . .
C46 C 0.9883(4) 0.5348(3) -0.48157(11) 0.0325(7) Uani 1 1 d . . . .
H46 H 1.0100 0.6318 -0.4821 0.039 Uiso 1 1 calc R . . .
C47 C 0.2055(3) -0.2073(3) -0.16282(12) 0.0297(7) Uani 1 1 d . . . .
C50 C 0.2430(3) -0.1262(3) -0.19853(11) 0.0331(8) Uani 1 1 d . . . .
H50 H 0.1878 -0.1458 -0.2280 0.040 Uiso 1 1 calc R . . .
C51 C 0.8690(4) 0.4612(3) -0.36833(11) 0.0317(7) Uani 1 1 d . . . .
C52 C 0.0833(4) -0.4172(3) -0.20274(14) 0.0439(9) Uani 1 1 d . . . .
H52A H -0.0032 -0.4902 -0.2042 0.066 Uiso 1 1 calc R . . .
H52B H 0.1632 -0.4559 -0.1960 0.066 Uiso 1 1 calc R . . .
H52C H 0.0873 -0.3760 -0.2325 0.066 Uiso 1 1 calc R . . .
N2 N 0.5718(3) 0.1174(2) -0.14315(8) 0.0260(6) Uani 1 1 d . . . .
O1 O 0.8223(2) 0.3537(2) 0.03251(7) 0.0305(5) Uani 1 1 d . . . .
O4 O 0.0871(2) -0.3157(2) -0.16742(9) 0.0409(6) Uani 1 1 d . . . .
S3 S 0.88211(11) 0.29986(8) -0.43662(3) 0.0406(2) Uani 1 1 d . . . .
S4 S 0.83431(13) 0.48618(8) -0.31288(3) 0.0493(3) Uani 1 1 d . . . .
C2 C 0.2196(3) 0.1875(3) 0.30656(10) 0.0224(6) Uani 1 1 d . . . .
C4 C 0.3188(3) 0.1890(3) 0.08918(10) 0.0242(6) Uani 1 1 d . . . .
H4 H 0.3280 0.1291 0.1129 0.029 Uiso 1 1 calc R . . .
C5 C 0.2882(3) 0.1874(3) 0.35004(10) 0.0249(7) Uani 1 1 d . . . .
H5 H 0.3862 0.2197 0.3580 0.030 Uiso 1 1 calc R . . .
C7 C 0.4204(3) 0.2793(3) 0.26342(10) 0.0273(7) Uani 1 1 d . . . .
H7 H 0.4822 0.2771 0.2905 0.033 Uiso 1 1 calc R . . .
C8 C 0.1948(3) 0.1331(3) 0.38160(10) 0.0255(7) Uani 1 1 d . . . .
C9 C 0.4750(3) 0.3255(3) 0.22397(10) 0.0271(7) Uani 1 1 d . . . .
H9 H 0.5732 0.3516 0.2241 0.033 Uiso 1 1 calc R . . .
C11 C 0.2436(3) 0.2906(3) 0.18442(10) 0.0229(6) Uani 1 1 d . . . .
H11 H 0.1820 0.2940 0.1574 0.028 Uiso 1 1 calc R . . .
C13 C -0.0367(4) 0.0429(3) 0.39468(11) 0.0297(7) Uani 1 1 d . . . .
H13 H -0.1349 0.0116 0.3868 0.036 Uiso 1 1 calc R . . .
C14 C 0.6560(3) 0.4883(3) 0.11153(10) 0.0246(7) Uani 1 1 d . . . .
H14 H 0.6305 0.4169 0.0874 0.030 Uiso 1 1 calc R . . .
C16 C 0.1906(3) 0.2425(3) 0.22392(10) 0.0219(6) Uani 1 1 d . . . .
H16 H 0.0925 0.2131 0.2234 0.026 Uiso 1 1 calc R . . .
C18 C 0.2554(3) 0.1339(3) 0.04520(10) 0.0254(7) Uani 1 1 d . . . .
H18 H 0.2208 0.0375 0.0389 0.031 Uiso 1 1 calc R . . .
C19 C 0.2769(3) 0.2357(3) 0.26473(10) 0.0221(6) Uani 1 1 d . . . .
C20 C 0.5699(3) 0.4886(3) 0.14573(10) 0.0221(6) Uani 1 1 d . . . .
C21 C 0.3522(3) 0.4151(3) 0.06439(11) 0.0279(7) Uani 1 1 d . . . .
H21 H 0.3827 0.5117 0.0711 0.034 Uiso 1 1 calc R . . .
C24 C 0.8176(3) 0.6946(3) 0.14728(11) 0.0267(7) Uani 1 1 d . . . .
C28 C 0.0318(3) 0.0453(3) 0.43825(10) 0.0283(7) Uani 1 1 d . . . .
C31 C 0.7781(3) 0.5906(3) 0.11220(10) 0.0270(7) Uani 1 1 d . . . .
H31 H 0.8351 0.5894 0.0884 0.032 Uiso 1 1 calc R . . .
C33 C 0.6105(3) 0.5931(3) 0.18063(10) 0.0257(7) Uani 1 1 d . . . .
H33 H 0.5530 0.5953 0.2042 0.031 Uiso 1 1 calc R . . .
C37 C 0.3878(3) 0.3342(3) 0.18388(10) 0.0221(6) Uani 1 1 d . . . .
C38 C -0.0335(4) 0.0013(3) 0.47868(11) 0.0320(7) Uani 1 1 d . . . .
H38 H -0.1324 -0.0284 0.4748 0.038 Uiso 1 1 calc R . . .
C41 C 0.2433(3) 0.2218(3) 0.01046(10) 0.0272(7) Uani 1 1 d . . . .
C44 C 0.0568(3) 0.0927(3) 0.36278(10) 0.0276(7) Uani 1 1 d . . . .
C45 C 0.2922(3) 0.3625(3) 0.02050(11) 0.0301(7) Uani 1 1 d . . . .
H45 H 0.2840 0.4228 -0.0031 0.036 Uiso 1 1 calc R . . .
C48 C 0.7343(3) 0.6953(3) 0.18181(11) 0.0274(7) Uani 1 1 d . . . .
H48 H 0.7615 0.7654 0.2063 0.033 Uiso 1 1 calc R . . .
C49 C 0.3688(3) 0.3286(3) 0.09920(10) 0.0231(6) Uani 1 1 d . . . .
C53 C 0.1459(4) 0.0374(3) -0.04745(12) 0.0408(9) Uani 1 1 d . . . .
H53A H 0.1055 0.0220 -0.0801 0.061 Uiso 1 1 calc R . . .
H53B H 0.0774 -0.0107 -0.0284 0.061 Uiso 1 1 calc R . . .
H53C H 0.2289 0.0025 -0.0431 0.061 Uiso 1 1 calc R . . .
C54 C 0.9857(4) 0.8978(4) 0.18038(15) 0.0503(10) Uani 1 1 d . . . .
H54A H 1.0748 0.9582 0.1749 0.075 Uiso 1 1 calc R . . .
H54B H 0.9969 0.8597 0.2105 0.075 Uiso 1 1 calc R . . .
H54C H 0.9158 0.9503 0.1802 0.075 Uiso 1 1 calc R . . .
N1 N 0.4416(3) 0.3848(2) 0.14376(8) 0.0248(6) Uani 1 1 d . . . .
O2 O 0.9416(2) 0.7895(2) 0.14507(8) 0.0343(5) Uani 1 1 d . . . .
O3 O 0.1833(3) 0.1799(2) -0.03411(8) 0.0385(6) Uani 1 1 d . . . .
S1 S 0.04006(9) 0.11941(9) 0.30472(3) 0.0318(2) Uani 1 1 d . . . .
S2 S 0.21208(9) 0.10831(9) 0.44015(3) 0.0353(2) Uani 1 1 d . . . .
C55 C 0.7022(5) 0.2231(6) 0.3516(3) 0.090(2) Uani 1 1 d . . . .
C56 C 0.6326(6) 0.0865(6) 0.3357(2) 0.091(2) Uani 1 1 d . . . .
C57 C 0.5777(8) 0.0469(11) 0.4126(4) 0.141(4) Uani 1 1 d . . . .
C58 C 0.7073(7) 0.2725(8) 0.3973(3) 0.108(2) Uani 1 1 d . . . .
C59 C 0.5690(7) 0.0008(8) 0.3681(4) 0.122(3) Uani 1 1 d . . . .
C60 C 0.6447(8) 0.1817(11) 0.4272(3) 0.132(3) Uani 1 1 d . . . .
C61A C 0.7677(12) 0.3176(14) 0.3224(4) 0.072(4) Uani 0.430(13) 1 d . P A 1
C61B C 0.5257(15) -0.047(2) 0.4471(6) 0.181(9) Uani 0.570(13) 1 d . P A 2
C63 C -0.1418(12) -0.2550(13) 0.3095(5) 0.082(4) Uani 0.507(7) 1 d . P B 1
C64 C -0.358(2) -0.3976(19) 0.3142(7) 0.111(7) Uani 0.507(7) 1 d . P B 1
C65 C -0.3624(14) -0.2486(14) 0.3089(5) 0.092(4) Uani 0.507(7) 1 d . P B 1
C66 C -0.2131(18) -0.3980(14) 0.3093(5) 0.109(5) Uani 0.507(7) 1 d . P B 1
C70 C -0.3349(14) -0.3497(10) 0.3554(3) 0.158(8) Uani 0.602(10) 1 d . P C 2
C71 C -0.4721(12) -0.4178(12) 0.3590(5) 0.29(3) Uani 0.602(10) 1 d G P C 2
C72 C -0.5129(8) -0.4477(13) 0.4021(7) 0.42(5) Uani 0.602(10) 1 d G P C 2
C73 C -0.4164(13) -0.4094(15) 0.4417(5) 0.193(11) Uani 0.602(10) 1 d G P C 2
C74 C -0.2791(11) -0.3413(12) 0.4382(3) 0.077(4) Uani 0.602(10) 1 d G P C 2
C75 C -0.2384(8) -0.3115(8) 0.3951(3) 0.080(3) Uani 0.602(10) 1 d G P C 2
C76 C -0.319(7) -0.325(3) 0.3101(6) 0.38(4) Uani 0.602(10) 1 d . P C 2
O62 O -0.2414(8) -0.1842(7) 0.2939(2) 0.071(2) Uani 0.507(7) 1 d . P B 1
C81 C -0.5017(18) -0.319(3) 0.4330(9) 0.138(10) Uani 0.413(10) 1 d . P D 3
C82 C -0.510(3) -0.458(5) 0.4376(16) 0.202(17) Uani 0.413(10) 1 d . P D 3
C83 C -0.388(3) -0.472(2) 0.4667(15) 0.219(19) Uani 0.413(10) 1 d . P D 3
C84 C -0.288(4) -0.357(3) 0.4576(10) 0.135(11) Uani 0.413(10) 1 d . P D 3
O80 O -0.3570(10) -0.2583(11) 0.4368(4) 0.091(4) Uani 0.413(10) 1 d . P D 3

loop_
_atom_site_aniso_label
_atom_site_aniso_U_11
_atom_site_aniso_U_22
_atom_site_aniso_U_33
_atom_site_aniso_U_23
_atom_site_aniso_U_13
_atom_site_aniso_U_12
C1 0.0289(18) 0.0268(15) 0.0215(15) 0.0059(12) 0.0139(13) 0.0075(13)
C3 0.0203(16) 0.0255(14) 0.0187(14) -0.0011(11) 0.0035(12) 0.0033(12)
C6 0.0225(17) 0.0256(15) 0.0284(16) 0.0072(12) 0.0071(13) 0.0052(12)
C10 0.0249(18) 0.0262(15) 0.0272(16) 0.0061(12) 0.0096(13) 0.0062(12)
C12 0.0330(19) 0.0256(15) 0.0236(15) 0.0045(12) 0.0113(13) 0.0088(13)
C15 0.0197(16) 0.0229(14) 0.0231(15) 0.0043(11) 0.0043(12) 0.0039(11)
C17 0.0277(18) 0.0279(15) 0.0239(15) 0.0034(12) 0.0123(13) 0.0055(13)
C22 0.0261(17) 0.0191(13) 0.0211(14) 0.0056(11) 0.0080(12) 0.0023(12)
C23 0.0214(17) 0.0224(14) 0.0248(15) 0.0031(11) 0.0082(12) 0.0059(12)
C25 0.0249(18) 0.0353(17) 0.0269(16) 0.0094(13) 0.0079(13) 0.0091(13)
C26 0.0212(16) 0.0274(15) 0.0178(14) 0.0037(11) 0.0056(12) 0.0057(12)
C27 0.034(2) 0.0331(17) 0.0279(17) 0.0056(13) 0.0018(14) 0.0049(14)
C29 0.0247(17) 0.0246(14) 0.0249(15) 0.0047(12) 0.0082(13) 0.0048(12)
C30 0.035(2) 0.0217(14) 0.0262(16) 0.0042(12) 0.0101(14) 0.0076(13)
C32 0.0267(18) 0.0308(16) 0.0217(15) 0.0050(12) 0.0078(13) 0.0062(13)
C34 0.0313(19) 0.0304(16) 0.0235(15) 0.0074(12) 0.0093(13) 0.0010(13)
C35 0.0228(17) 0.0264(15) 0.0323(17) 0.0084(12) 0.0098(13) 0.0070(12)
C36 0.0250(17) 0.0251(15) 0.0245(15) 0.0037(12) 0.0067(13) 0.0056(12)
C39 0.0320(19) 0.0195(14) 0.0215(14) 0.0045(11) 0.0075(13) 0.0045(12)
C40 0.033(2) 0.0353(17) 0.0271(16) 0.0094(13) 0.0105(14) 0.0061(14)
C42 0.050(2) 0.0274(16) 0.0260(16) 0.0095(13) 0.0181(15) 0.0059(15)
C43 0.0239(17) 0.0262(15) 0.0203(14) 0.0048(11) 0.0060(12) 0.0037(12)
C46 0.035(2) 0.0361(17) 0.0269(16) 0.0105(13) 0.0094(14) 0.0067(14)
C47 0.0189(17) 0.0293(16) 0.0412(19) 0.0032(14) 0.0076(14) 0.0053(13)
C50 0.0227(18) 0.0446(19) 0.0304(17) -0.0002(14) 0.0006(14) 0.0078(14)
C51 0.040(2) 0.0327(17) 0.0225(16) 0.0055(13) 0.0121(14) 0.0051(14)
C52 0.036(2) 0.0333(18) 0.056(2) 0.0025(17) -0.0049(18) 0.0033(15)
N2 0.0274(15) 0.0279(13) 0.0203(12) 0.0028(10) 0.0103(11) -0.0007(11)
O1 0.0310(14) 0.0376(12) 0.0222(11) -0.0007(9) 0.0051(9) 0.0077(10)
O4 0.0216(13) 0.0421(13) 0.0526(16) -0.0014(11) 0.0064(11) -0.0032(10)
S3 0.0635(7) 0.0326(4) 0.0263(4) 0.0038(3) 0.0224(4) 0.0061(4)
S4 0.0940(9) 0.0258(4) 0.0316(5) 0.0069(3) 0.0348(5) 0.0095(5)
C2 0.0209(17) 0.0220(14) 0.0240(15) 0.0042(11) 0.0059(12) 0.0032(12)
C4 0.0237(17) 0.0243(14) 0.0259(15) 0.0081(12) 0.0068(13) 0.0060(12)
C5 0.0220(17) 0.0314(16) 0.0203(14) 0.0071(12) 0.0058(12) 0.0032(12)
C7 0.0246(18) 0.0343(16) 0.0224(15) 0.0075(12) 0.0009(13) 0.0065(13)
C8 0.0272(18) 0.0311(16) 0.0177(14) 0.0044(12) 0.0032(12) 0.0059(13)
C9 0.0198(17) 0.0353(17) 0.0258(16) 0.0075(13) 0.0056(13) 0.0045(13)
C11 0.0240(17) 0.0246(14) 0.0187(14) 0.0019(11) 0.0019(12) 0.0041(12)
C13 0.0247(18) 0.0397(18) 0.0255(16) 0.0105(13) 0.0088(13) 0.0060(14)
C14 0.0281(18) 0.0234(14) 0.0215(14) 0.0030(11) 0.0051(13) 0.0040(12)
C16 0.0199(16) 0.0227(14) 0.0225(14) 0.0027(11) 0.0062(12) 0.0029(11)
C18 0.0251(18) 0.0227(14) 0.0291(16) 0.0020(12) 0.0067(13) 0.0058(12)
C19 0.0251(17) 0.0210(14) 0.0210(14) 0.0051(11) 0.0063(12) 0.0053(12)
C20 0.0204(16) 0.0224(14) 0.0238(15) 0.0076(11) 0.0038(12) 0.0049(12)
C21 0.0304(19) 0.0229(15) 0.0294(16) 0.0064(12) 0.0028(14) 0.0045(13)
C24 0.0194(17) 0.0258(15) 0.0340(17) 0.0042(13) 0.0056(13) 0.0028(12)
C28 0.0276(19) 0.0330(16) 0.0252(16) 0.0070(13) 0.0086(13) 0.0065(13)
C31 0.0264(18) 0.0297(16) 0.0268(16) 0.0074(12) 0.0125(13) 0.0062(13)
C33 0.0196(17) 0.0337(16) 0.0256(15) 0.0046(12) 0.0097(13) 0.0069(13)
C37 0.0233(17) 0.0217(14) 0.0224(15) 0.0043(11) 0.0065(12) 0.0059(12)
C38 0.033(2) 0.0370(17) 0.0259(16) 0.0083(13) 0.0101(14) 0.0060(14)
C41 0.0263(18) 0.0304(16) 0.0232(15) 0.0011(12) 0.0009(13) 0.0056(13)
C44 0.0289(19) 0.0343(16) 0.0201(15) 0.0061(12) 0.0039(13) 0.0082(13)
C45 0.033(2) 0.0275(16) 0.0290(17) 0.0112(13) -0.0005(14) 0.0065(13)
C48 0.0254(18) 0.0273(15) 0.0291(16) -0.0018(12) 0.0034(13) 0.0066(13)
C49 0.0207(17) 0.0272(15) 0.0217(14) 0.0038(12) 0.0044(12) 0.0057(12)
C53 0.048(2) 0.0400(19) 0.0301(18) -0.0083(15) 0.0037(16) 0.0053(16)
C54 0.028(2) 0.042(2) 0.072(3) -0.0180(19) 0.0116(19) -0.0051(16)
N1 0.0239(15) 0.0280(13) 0.0197(12) 0.0043(10) 0.0048(10) 0.0002(10)
O2 0.0254(13) 0.0305(11) 0.0430(14) -0.0029(10) 0.0108(10) -0.0023(9)
O3 0.0480(16) 0.0344(12) 0.0267(12) 0.0024(10) -0.0054(11) 0.0040(11)
S1 0.0228(5) 0.0492(5) 0.0209(4) 0.0115(3) 0.0040(3) 0.0030(4)
S2 0.0292(5) 0.0535(5) 0.0198(4) 0.0106(3) 0.0035(3) 0.0030(4)
C55 0.036(3) 0.094(4) 0.139(6) 0.061(4) -0.003(3) 0.016(3)
C56 0.048(3) 0.093(4) 0.126(5) 0.033(4) -0.027(3) 0.020(3)
C57 0.053(4) 0.191(9) 0.176(9) 0.128(8) -0.002(5) 0.016(5)
C58 0.054(4) 0.151(6) 0.107(6) 0.024(5) -0.015(4) 0.017(4)
C59 0.053(4) 0.123(6) 0.173(8) 0.077(6) -0.032(5) 0.004(4)
C60 0.069(5) 0.193(9) 0.121(6) 0.055(6) -0.023(4) 0.024(5)
C61A 0.048(7) 0.110(10) 0.063(8) 0.034(7) 0.017(5) 0.021(6)
C61B 0.104(11) 0.32(2) 0.173(15) 0.173(16) 0.086(10) 0.104(13)
C63 0.070(8) 0.071(7) 0.110(11) 0.006(6) -0.009(7) 0.034(6)
C64 0.138(16) 0.095(12) 0.081(11) 0.008(9) 0.022(10) -0.007(11)
C65 0.079(9) 0.075(8) 0.121(11) 0.007(7) 0.033(8) 0.009(6)
C66 0.122(13) 0.088(9) 0.131(13) 0.015(8) 0.035(10) 0.045(8)
C70 0.31(3) 0.089(9) 0.076(8) -0.021(7) -0.050(11) 0.099(12)
C71 0.31(4) 0.088(14) 0.41(5) -0.081(19) -0.28(4) 0.072(19)
C72 0.115(19) 0.123(18) 0.96(14) -0.13(5) -0.23(5) 0.067(15)
C73 0.12(2) 0.14(2) 0.32(4) 0.02(2) 0.01(2) 0.043(17)
C74 0.058(7) 0.075(7) 0.096(12) 0.005(7) 0.001(7) 0.018(5)
C75 0.074(7) 0.080(6) 0.075(7) -0.010(5) -0.012(5) 0.013(5)
C76 0.97(11) 0.22(3) 0.039(8) -0.013(15) -0.02(3) 0.36(5)
O62 0.074(5) 0.079(5) 0.069(5) 0.007(3) 0.011(4) 0.037(4)
C81 0.038(9) 0.18(2) 0.21(2) 0.112(19) 0.035(11) 0.035(11)
C82 0.051(16) 0.22(4) 0.26(4) 0.02(3) -0.066(19) -0.050(19)
C83 0.099(18) 0.108(17) 0.48(6) 0.15(3) 0.08(2) 0.053(14)
C84 0.23(3) 0.13(2) 0.087(17) 0.008(13) 0.031(17) 0.12(2)
O80 0.064(7) 0.102(8) 0.106(8) 0.018(6) -0.013(5) 0.027(6)

loop_
_atom_type_symbol
_atom_type_description
_atom_type_scat_dispersion_real
_atom_type_scat_dispersion_imag
_atom_type_scat_source
C C 0.0033 0.0016 'International Tables Vol C Tables 4.2.6.8 and 6.1.1.4'
H H 0.0000 0.0000 'International Tables Vol C Tables 4.2.6.8 and 6.1.1.4'
N N 0.0061 0.0033 'International Tables Vol C Tables 4.2.6.8 and 6.1.1.4'
O O 0.0106 0.0060 'International Tables Vol C Tables 4.2.6.8 and 6.1.1.4'
S S 0.1246 0.1234 'International Tables Vol C Tables 4.2.6.8 and 6.1.1.4'

loop_
_geom_angle_atom_site_label_1
_geom_angle_atom_site_label_2
_geom_angle_atom_site_label_3
_geom_angle
_geom_angle_site_symmetry_1
C6 C1 H1 119.2 .
C22 C1 H1 119.2 .
C22 C1 C6 121.7(3) .
C15 C3 H3 119.9 .
C15 C3 C43 120.3(3) .
C43 C3 H3 119.9 .
C1 C6 H6 120.6 .
C39 C6 C1 118.8(3) .
C39 C6 H6 120.6 .
C17 C10 H10 120.1 .
C17 C10 C22 119.8(3) .
C22 C10 H10 120.1 .
C26 C12 H12 119.5 .
C30 C12 H12 119.5 .
C30 C12 C26 121.1(3) .
C3 C15 H15 119.2 .
C3 C15 C26 121.5(3) .
C26 C15 H15 119.2 .
C10 C17 H17 119.7 .
C10 C17 C39 120.7(3) .
C39 C17 H17 119.7 .
C1 C22 C10 118.8(3) .
C1 C22 N2 119.6(3) .
C10 C22 N2 121.5(3) .
C25 C23 C36 117.9(3) .
C25 C23 N2 120.9(3) .
C36 C23 N2 121.2(3) .
C23 C25 H25 119.7 .
C50 C25 C23 120.7(3) .
C50 C25 H25 119.7 .
C12 C26 C29 121.2(3) .
C15 C26 C12 117.6(3) .
C15 C26 C29 121.2(3) .
H27A C27 H27B 109.5 .
H27A C27 H27C 109.5 .
H27B C27 H27C 109.5 .
O1 C27 H27A 109.5 .
O1 C27 H27B 109.5 .
O1 C27 H27C 109.5 .
C26 C29 S4 119.1(2) .
C34 C29 C26 129.0(3) .
C34 C29 S4 111.9(2) .
C12 C30 H30 119.7 .
C12 C30 C43 120.6(3) .
C43 C30 H30 119.7 .
C34 C32 S3 134.8(2) .
C51 C32 C34 114.3(3) .
C51 C32 S3 110.8(2) .
C29 C34 C32 111.0(3) .
C29 C34 H34 124.5 .
C32 C34 H34 124.5 .
C36 C35 H35 119.7 .
C47 C35 H35 119.7 .
C47 C35 C36 120.7(3) .
C23 C36 H36 119.5 .
C35 C36 C23 120.9(3) .
C35 C36 H36 119.5 .
C6 C39 C17 120.2(3) .
O1 C39 C6 124.2(3) .
O1 C39 C17 115.5(3) .
C42 C40 C46 126.0(3) .
C42 C40 S3 112.2(2) .
C46 C40 S3 121.8(3) .
C40 C42 H42 124.1 .
C40 C42 C51 111.8(3) .
C51 C42 H42 124.1 .
C3 C43 C30 118.7(3) .
C3 C43 N2 120.4(3) .
C30 C43 N2 120.9(3) .
C40 C46 H46 116.7 .
C46 C46 C40 126.5(4) 2_764
C46 C46 H46 116.7 2_764
C35 C47 C50 119.2(3) .
C35 C47 O4 118.0(3) .
C50 C47 O4 122.8(3) .
C25 C50 H50 119.8 .
C47 C50 C25 120.5(3) .
C47 C50 H50 119.8 .
C32 C51 C42 114.0(3) .
C32 C51 S4 111.1(2) .
C42 C51 S4 134.8(3) .
H52A C52 H52B 109.5 .
H52A C52 H52C 109.5 .
H52B C52 H52C 109.5 .
O4 C52 H52A 109.5 .
O4 C52 H52B 109.5 .
O4 C52 H52C 109.5 .
C23 N2 C22 121.8(2) .
C23 N2 C43 119.3(2) .
C43 N2 C22 118.9(2) .
C39 O1 C27 117.5(2) .
C47 O4 C52 113.9(3) .
C32 S3 C40 91.09(15) .
C51 S4 C29 91.72(15) .
C5 C2 C19 128.8(3) .
C5 C2 S1 111.4(2) .
C19 C2 S1 119.8(2) .
C18 C4 H4 119.3 .
C49 C4 H4 119.3 .
C49 C4 C18 121.5(3) .
C2 C5 H5 124.2 .
C2 C5 C8 111.7(3) .
C8 C5 H5 124.2 .
C9 C7 H7 119.0 .
C9 C7 C19 122.0(3) .
C19 C7 H7 119.0 .
C5 C8 S2 134.9(2) .
C44 C8 C5 114.6(3) .
C44 C8 S2 110.5(2) .
C7 C9 H9 119.6 .
C7 C9 C37 120.8(3) .
C37 C9 H9 119.6 .
C16 C11 H11 119.8 .
C16 C11 C37 120.4(3) .
C37 C11 H11 119.8 .
C28 C13 H13 124.2 .
C28 C13 C44 111.7(3) .
C44 C13 H13 124.2 .
C20 C14 H14 119.6 .
C31 C14 H14 119.6 .
C31 C14 C20 120.9(3) .
C11 C16 H16 118.9 .
C11 C16 C19 122.2(3) .
C19 C16 H16 118.9 .
C4 C18 H18 120.4 .
C4 C18 C41 119.1(3) .
C41 C18 H18 120.4 .
C7 C19 C2 121.8(3) .
C7 C19 C16 116.5(3) .
C16 C19 C2 121.7(3) .
C14 C20 N1 120.3(3) .
C33 C20 C14 118.2(3) .
C33 C20 N1 121.5(3) .
C45 C21 H21 119.6 .
C45 C21 C49 120.7(3) .
C49 C21 H21 119.6 .
C48 C24 C31 119.5(3) .
O2 C24 C31 115.6(3) .
O2 C24 C48 124.9(3) .
C13 C28 C38 125.4(3) .
C13 C28 S2 111.9(2) .
C38 C28 S2 122.6(2) .
C14 C31 H31 119.8 .
C24 C31 C14 120.3(3) .
C24 C31 H31 119.8 .
C20 C33 H33 119.4 .
C20 C33 C48 121.1(3) .
C48 C33 H33 119.4 .
C9 C37 C11 118.1(3) .
C9 C37 N1 121.6(3) .
C11 C37 N1 120.3(3) .
C28 C38 H38 117.1 .
C38 C38 C28 125.8(4) 2_556
C38 C38 H38 117.1 2_556
C45 C41 C18 119.6(3) .
O3 C41 C18 124.5(3) .
O3 C41 C45 115.9(3) .
C8 C44 C13 114.5(3) .
C8 C44 S1 110.3(2) .
C13 C44 S1 135.2(3) .
C21 C45 C41 120.4(3) .
C21 C45 H45 119.8 .
C41 C45 H45 119.8 .
C24 C48 C33 120.0(3) .
C24 C48 H48 120.0 .
C33 C48 H48 120.0 .
C4 C49 C21 118.6(3) .
C4 C49 N1 121.3(3) .
C21 C49 N1 120.0(3) .
H53A C53 H53B 109.5 .
H53A C53 H53C 109.5 .
H53B C53 H53C 109.5 .
O3 C53 H53A 109.5 .
O3 C53 H53B 109.5 .
O3 C53 H53C 109.5 .
H54A C54 H54B 109.5 .
H54A C54 H54C 109.5 .
H54B C54 H54C 109.5 .
O2 C54 H54A 109.5 .
O2 C54 H54B 109.5 .
O2 C54 H54C 109.5 .
C20 N1 C49 118.2(2) .
C37 N1 C20 122.2(2) .
C37 N1 C49 119.6(2) .
C24 O2 C54 117.3(3) .
C41 O3 C53 118.0(2) .
C44 S1 C2 92.00(15) .
C8 S2 C28 91.38(15) .
C58 C55 C56 121.9(6) .
C58 C55 C61A 116.0(8) .
C61A C55 C56 122.0(9) .
C59 C56 C55 117.1(7) .
C59 C57 C60 120.6(8) .
C59 C57 C61B 120.6(13) .
C60 C57 C61B 118.6(14) .
C60 C58 C55 117.6(7) .
C57 C59 C56 121.2(7) .
C58 C60 C57 121.6(9) .
O62 C63 C66 107.8(10) .
C66 C64 C65 104.5(12) .
O62 C65 C64 106.6(12) .
C63 C66 C64 104.1(13) .
C71 C70 C75 120.0 .
C76 C70 C71 110(3) .
C76 C70 C75 130(3) .
C70 C71 C72 120.0 .
C73 C72 C71 120.0 .
C72 C73 C74 120.0 .
C73 C74 C75 120.0 .
C74 C75 C70 120.0 .
C65 O62 C63 107.0(10) .
C82 C81 O80 103.4(19) .
C81 C82 C83 110(2) .
C84 C83 C82 101(3) .
C83 C84 O80 109(3) .
C81 O80 C84 106.5(18) .

loop_
_geom_bond_atom_site_label_1
_geom_bond_atom_site_label_2
_geom_bond_distance
_geom_bond_site_symmetry_2
C1 H1 0.9500 .
C1 C6 1.390(4) .
C1 C22 1.386(4) .
C3 H3 0.9500 .
C3 C15 1.381(4) .
C3 C43 1.393(4) .
C6 H6 0.9500 .
C6 C39 1.388(4) .
C10 H10 0.9500 .
C10 C17 1.382(4) .
C10 C22 1.402(4) .
C12 H12 0.9500 .
C12 C26 1.398(4) .
C12 C30 1.382(4) .
C15 H15 0.9500 .
C15 C26 1.397(4) .
C17 H17 0.9500 .
C17 C39 1.389(4) .
C22 N2 1.420(4) .
C23 C25 1.394(4) .
C23 C36 1.397(4) .
C23 N2 1.417(4) .
C25 H25 0.9500 .
C25 C50 1.389(4) .
C26 C29 1.460(4) .
C27 H27A 0.9800 .
C27 H27B 0.9800 .
C27 H27C 0.9800 .
C27 O1 1.426(4) .
C29 C34 1.377(4) .
C29 S4 1.747(3) .
C30 H30 0.9500 .
C30 C43 1.393(4) .
C32 C34 1.427(4) .
C32 C51 1.372(4) .
C32 S3 1.725(3) .
C34 H34 0.9500 .
C35 H35 0.9500 .
C35 C36 1.380(4) .
C35 C47 1.378(4) .
C36 H36 0.9500 .
C39 O1 1.382(3) .
C40 C42 1.349(5) .
C40 C46 1.439(4) .
C40 S3 1.754(3) .
C42 H42 0.9500 .
C42 C51 1.423(4) .
C43 N2 1.418(4) .
C46 C46 1.336(7) 2_764
C46 H46 0.9500 .
C47 C50 1.382(4) .
C47 O4 1.384(4) .
C50 H50 0.9500 .
C51 S4 1.717(3) .
C52 H52A 0.9800 .
C52 H52B 0.9800 .
C52 H52C 0.9800 .
C52 O4 1.414(4) .
C2 C5 1.371(4) .
C2 C19 1.459(4) .
C2 S1 1.748(3) .
C4 H4 0.9500 .
C4 C18 1.390(4) .
C4 C49 1.379(4) .
C5 H5 0.9500 .
C5 C8 1.417(4) .
C7 H7 0.9500 .
C7 C9 1.381(4) .
C7 C19 1.398(4) .
C8 C44 1.377(4) .
C8 S2 1.733(3) .
C9 H9 0.9500 .
C9 C37 1.397(4) .
C11 H11 0.9500 .
C11 C16 1.381(4) .
C11 C37 1.401(4) .
C13 H13 0.9500 .
C13 C28 1.369(4) .
C13 C44 1.415(4) .
C14 H14 0.9500 .
C14 C20 1.394(4) .
C14 C31 1.384(4) .
C16 H16 0.9500 .
C16 C19 1.403(4) .
C18 H18 0.9500 .
C18 C41 1.392(4) .
C20 C33 1.383(4) .
C20 N1 1.431(4) .
C21 H21 0.9500 .
C21 C45 1.373(4) .
C21 C49 1.392(4) .
C24 C31 1.383(4) .
C24 C48 1.382(4) .
C24 O2 1.373(4) .
C28 C38 1.448(4) .
C28 S2 1.749(3) .
C31 H31 0.9500 .
C33 H33 0.9500 .
C33 C48 1.393(4) .
C37 N1 1.408(4) .
C38 C38 1.348(6) 2_556
C38 H38 0.9500 .
C41 C45 1.388(4) .
C41 O3 1.370(4) .
C44 S1 1.723(3) .
C45 H45 0.9500 .
C48 H48 0.9500 .
C49 N1 1.433(4) .
C53 H53A 0.9800 .
C53 H53B 0.9800 .
C53 H53C 0.9800 .
C53 O3 1.418(4) .
C54 H54A 0.9800 .
C54 H54B 0.9800 .
C54 H54C 0.9800 .
C54 O2 1.417(4) .
C55 C56 1.411(8) .
C55 C58 1.396(10) .
C55 C61A 1.396(12) .
C56 C59 1.407(10) .
C57 C59 1.348(13) .
C57 C60 1.381(12) .
C57 C61B 1.465(14) .
C58 C60 1.378(10) .
C63 C66 1.44(2) .
C63 O62 1.415(13) .
C64 C65 1.53(2) .
C64 C66 1.48(3) .
C65 O62 1.353(13) .
C70 C71 1.3900 .
C70 C75 1.3900 .
C70 C76 1.38(3) .
C71 C72 1.3900 .
C72 C73 1.3900 .
C73 C74 1.3900 .
C74 C75 1.3900 .
C81 C82 1.40(5) .
C81 O80 1.412(19) .
C82 C83 1.44(5) .
C83 C84 1.39(4) .
C84 O80 1.46(3) .

loop_
_geom_torsion_atom_site_label_1
_geom_torsion_atom_site_label_2
_geom_torsion_atom_site_label_3
_geom_torsion_atom_site_label_4
_geom_torsion
_geom_torsion_site_symmetry_4
C1 C6 C39 C17 -0.6(4) .
C1 C6 C39 O1 -178.4(3) .
C1 C22 N2 C23 137.5(3) .
C1 C22 N2 C43 -43.1(4) .
C3 C15 C26 C12 -1.9(5) .
C3 C15 C26 C29 176.7(3) .
C3 C43 N2 C22 -47.4(4) .
C3 C43 N2 C23 132.1(3) .
C6 C1 C22 C10 0.0(4) .
C6 C1 C22 N2 -179.4(2) .
C6 C39 O1 C27 -11.6(4) .
C10 C17 C39 C6 -0.9(4) .
C10 C17 C39 O1 177.1(3) .
C10 C22 N2 C23 -42.0(4) .
C10 C22 N2 C43 137.4(3) .
C12 C26 C29 C34 1.0(5) .
C12 C26 C29 S4 -179.3(2) .
C12 C30 C43 C3 -4.3(5) .
C12 C30 C43 N2 174.0(3) .
C15 C3 C43 C30 4.0(5) .
C15 C3 C43 N2 -174.3(3) .
C15 C26 C29 C34 -177.5(3) .
C15 C26 C29 S4 2.2(4) .
C17 C10 C22 C1 -1.5(4) .
C17 C10 C22 N2 177.9(3) .
C17 C39 O1 C27 170.5(2) .
C22 C1 C6 C39 1.0(4) .
C22 C10 C17 C39 2.0(4) .
C23 C25 C50 C47 2.2(5) .
C25 C23 C36 C35 1.6(4) .
C25 C23 N2 C22 158.8(3) .
C25 C23 N2 C43 -20.6(4) .
C26 C12 C30 C43 1.5(5) .
C26 C29 C34 C32 179.5(3) .
C26 C29 S4 C51 -179.4(3) .
C30 C12 C26 C15 1.6(5) .
C30 C12 C26 C29 -177.0(3) .
C30 C43 N2 C22 134.3(3) .
C30 C43 N2 C23 -46.2(4) .
C32 C51 S4 C29 -0.4(3) .
C34 C29 S4 C51 0.3(3) .
C34 C32 C51 C42 178.8(3) .
C34 C32 C51 S4 0.4(4) .
C34 C32 S3 C40 -178.5(4) .
C35 C47 C50 C25 0.8(5) .
C35 C47 O4 C52 -124.0(3) .
C36 C23 C25 C50 -3.4(5) .
C36 C23 N2 C22 -22.4(4) .
C36 C23 N2 C43 158.2(3) .
C36 C35 C47 C50 -2.6(5) .
C36 C35 C47 O4 179.9(3) .
C40 C42 C51 C32 0.0(5) .
C40 C42 C51 S4 177.9(3) .
C42 C40 C46 C46 174.7(5) 2_764
C42 C40 S3 C32 -0.9(3) .
C42 C51 S4 C29 -178.4(4) .
C43 C3 C15 C26 -1.0(5) .
C46 C40 C42 C51 -176.9(3) .
C46 C40 S3 C32 176.8(3) .
C47 C35 C36 C23 1.4(5) .
C50 C47 O4 C52 58.5(4) .
C51 C32 C34 C29 -0.2(4) .
C51 C32 S3 C40 0.9(3) .
N2 C23 C25 C50 175.4(3) .
N2 C23 C36 C35 -177.2(3) .
O4 C47 C50 C25 178.2(3) .
S3 C32 C34 C29 179.1(3) .
S3 C32 C51 C42 -0.7(4) .
S3 C32 C51 S4 -179.08(18) .
S3 C40 C42 C51 0.7(4) .
S3 C40 C46 C46 -2.7(7) 2_764
S4 C29 C34 C32 -0.1(4) .
C2 C5 C8 C44 -0.2(4) .
C2 C5 C8 S2 -178.3(3) .
C4 C18 C41 C45 -1.2(5) .
C4 C18 C41 O3 179.9(3) .
C4 C49 N1 C20 132.2(3) .
C4 C49 N1 C37 -46.0(4) .
C5 C2 C19 C7 6.2(5) .
C5 C2 C19 C16 -172.9(3) .
C5 C2 S1 C44 0.7(2) .
C5 C8 C44 C13 -177.9(3) .
C5 C8 C44 S1 0.8(4) .
C5 C8 S2 C28 177.5(3) .
C7 C9 C37 C11 -2.1(4) .
C7 C9 C37 N1 178.1(3) .
C8 C44 S1 C2 -0.9(2) .
C9 C7 C19 C2 -179.8(3) .
C9 C7 C19 C16 -0.6(4) .
C9 C37 N1 C20 -32.2(4) .
C9 C37 N1 C49 145.9(3) .
C11 C16 C19 C2 178.7(3) .
C11 C16 C19 C7 -0.5(4) .
C11 C37 N1 C20 148.0(3) .
C11 C37 N1 C49 -33.9(4) .
C13 C28 C38 C38 177.5(4) 2_556
C13 C28 S2 C8 0.5(3) .
C13 C44 S1 C2 177.5(4) .
C14 C20 C33 C48 -0.3(4) .
C14 C20 N1 C37 146.5(3) .
C14 C20 N1 C49 -31.6(4) .
C16 C11 C37 C9 1.0(4) .
C16 C11 C37 N1 -179.2(3) .
C18 C4 C49 C21 1.2(5) .
C18 C4 C49 N1 -176.2(3) .
C18 C41 C45 C21 0.0(5) .
C18 C41 O3 C53 -7.9(5) .
C19 C2 C5 C8 179.3(3) .
C19 C2 S1 C44 -179.0(2) .
C19 C7 C9 C37 2.0(5) .
C20 C14 C31 C24 0.7(5) .
C20 C33 C48 C24 1.2(5) .
C21 C49 N1 C20 -45.2(4) .
C21 C49 N1 C37 136.7(3) .
C28 C13 C44 C8 -0.2(4) .
C28 C13 C44 S1 -178.5(3) .
C31 C14 C20 C33 -0.7(4) .
C31 C14 C20 N1 177.8(3) .
C31 C24 C48 C33 -1.1(5) .
C31 C24 O2 C54 179.9(3) .
C33 C20 N1 C37 -35.1(4) .
C33 C20 N1 C49 146.9(3) .
C37 C11 C16 C19 0.2(4) .
C38 C28 S2 C8 -179.7(3) .
C44 C8 S2 C28 -0.6(2) .
C44 C13 C28 C38 180.0(3) .
C44 C13 C28 S2 -0.2(4) .
C45 C21 C49 C4 -2.4(5) .
C45 C21 C49 N1 175.0(3) .
C45 C41 O3 C53 173.1(3) .
C48 C24 C31 C14 0.2(5) .
C48 C24 O2 C54 -1.5(5) .
C49 C4 C18 C41 0.6(5) .
C49 C21 C45 C41 1.8(5) .
N1 C20 C33 C48 -178.7(3) .
O2 C24 C31 C14 178.9(3) .
O2 C24 C48 C33 -179.7(3) .
O3 C41 C45 C21 179.0(3) .
S1 C2 C5 C8 -0.4(3) .
S1 C2 C19 C7 -174.1(2) .
S1 C2 C19 C16 6.8(4) .
S2 C8 C44 C13 0.6(4) .
S2 C8 C44 S1 179.29(16) .
S2 C28 C38 C38 -2.3(6) 2_556
C55 C56 C59 C57 -1.7(9) .
C55 C58 C60 C57 -0.7(11) .
C56 C55 C58 C60 1.7(9) .
C58 C55 C56 C59 -0.5(8) .
C59 C57 C60 C58 -1.5(12) .
C60 C57 C59 C56 2.7(12) .
C61A C55 C56 C59 -179.3(7) .
C61A C55 C58 C60 -179.5(7) .
C61B C57 C59 C56 -172.7(8) .
C61B C57 C60 C58 174.0(8) .
C64 C65 O62 C63 -26.5(16) .
C65 C64 C66 C63 9.1(17) .
C66 C63 O62 C65 33.6(14) .
C66 C64 C65 O62 10.5(18) .
C70 C71 C72 C73 0.0 .
C71 C70 C75 C74 0.0 .
C71 C72 C73 C74 0.0 .
C72 C73 C74 C75 0.0 .
C73 C74 C75 C70 0.0 .
C75 C70 C71 C72 0.0 .
C76 C70 C71 C72 -177.1(14) .
C76 C70 C75 C74 176.4(17) .
O62 C63 C66 C64 -25.4(15) .
C81 C82 C83 C84 -30(5) .
C82 C81 O80 C84 -17(3) .
C82 C83 C84 O80 18(4) .
C83 C84 O80 C81 -1(3) .
O80 C81 C82 C83 30(4) .
